data_7243554
loop_
_publ_author_name
'Wang, Yu'
'Ye, Jin'
'Yang, Na'
'Ma, Haixia'
'Zhang, Yazhou'
'Guo, Zhaoqi'

_publ_section_title
;
 Strong intermolecular interaction induced methylene-bridged asymmetric
 heterocyclic explosives
;
_journal_issue 43
_journal_name_full CrystEngComm
_journal_page_first 7635
_journal_page_last 7642
_journal_paper_doi 10.1039/D1CE01083B
_journal_volume 23
_journal_year 2021
_chemical_formula_moiety 'C4 H2 K2 N10 O5'
_chemical_formula_sum 'C4 H2 K2 N10 O5'
_chemical_formula_weight 348.36
_space_group_crystal_system monoclinic
_space_group_IT_number 14
_space_group_name_Hall '-P 2ybc'
_space_group_name_H-M_alt 'P 1 21/c 1'
_atom_sites_solution_hydrogens geom
_atom_sites_solution_primary direct
_audit_creation_date 2021-01-19
_audit_creation_method
;
Olex2 1.2
(compiled 2018.05.29 svn.r3508 for OlexSys, GUI svn.r5506)
;
_audit_update_record
;
2021-02-14 deposited with the CCDC.	2021-09-22 downloaded from the CCDC.
;
_cell_angle_alpha 90
_cell_angle_beta 99.0760(10)
_cell_angle_gamma 90
_cell_formula_units_Z 4
_cell_length_a 12.1233(4)
_cell_length_b 8.2762(3)
_cell_length_c 11.5289(4)
_cell_measurement_reflns_used 5821
_cell_measurement_temperature 298.0
_cell_measurement_theta_max 27.122
_cell_measurement_theta_min 2.992
_cell_volume 1142.27(7)
_computing_cell_refinement 'SAINT V8.38A (?, 2016)'
_computing_data_reduction 'SAINT V8.38A (?, 2016)'
_computing_molecular_graphics 'Olex2 (Dolomanov et al., 2009)'
_computing_publication_material 'Olex2 (Dolomanov et al., 2009)'
_computing_structure_refinement 'ShelXL (Sheldrick, 2015)'
_computing_structure_solution 'ShelXS-1997 (Sheldrick, 2008)'
_diffrn_ambient_temperature 298.0
_diffrn_measured_fraction_theta_full 0.996
_diffrn_measured_fraction_theta_max 0.995
_diffrn_measurement_device_type 'Bruker APEX-II CCD'
_diffrn_radiation_type MoK\a
_diffrn_radiation_wavelength 0.71073
_diffrn_reflns_av_R_equivalents 0.0710
_diffrn_reflns_av_unetI/netI 0.0536
_diffrn_reflns_Laue_measured_fraction_full 0.996
_diffrn_reflns_Laue_measured_fraction_max 0.995
_diffrn_reflns_limit_h_max 15
_diffrn_reflns_limit_h_min -15
_diffrn_reflns_limit_k_max 10
_diffrn_reflns_limit_k_min -10
_diffrn_reflns_limit_l_max 14
_diffrn_reflns_limit_l_min -13
_diffrn_reflns_number 11250
_diffrn_reflns_point_group_measured_fraction_full 0.996
_diffrn_reflns_point_group_measured_fraction_max 0.995
_diffrn_reflns_theta_full 25.242
_diffrn_reflns_theta_max 27.144
_diffrn_reflns_theta_min 2.992
_exptl_absorpt_coefficient_mu 0.877
_exptl_absorpt_correction_T_max 0.7455
_exptl_absorpt_correction_T_min 0.4479
_exptl_absorpt_correction_type multi-scan
_exptl_absorpt_process_details
'SADABS-2016/2 (Bruker,2016/2) was used for absorption correction. wR2(int) was 0.0946 before and 0.0669 after correction. The Ratio of minimum to maximum transmission is 0.9127. The \l/2 correction factor is Not present.'
_exptl_crystal_colour colourless
_exptl_crystal_colour_primary colourless
_exptl_crystal_density_diffrn 2.026
_exptl_crystal_description plate
_exptl_crystal_F_000 696
_exptl_crystal_size_max 0.7
_exptl_crystal_size_mid 0.7
_exptl_crystal_size_min 0.1
_refine_diff_density_max 0.600
_refine_diff_density_min -0.643
_refine_diff_density_rms 0.108
_refine_ls_extinction_method none
_refine_ls_goodness_of_fit_ref 1.041
_refine_ls_hydrogen_treatment constr
_refine_ls_matrix_type full
_refine_ls_number_parameters 190
_refine_ls_number_reflns 2527
_refine_ls_number_restraints 1
_refine_ls_restrained_S_all 5.248
_refine_ls_R_factor_all 0.0566
_refine_ls_R_factor_gt 0.0467
_refine_ls_shift/su_max 0.001
_refine_ls_shift/su_mean 0.000
_refine_ls_structure_factor_coef Fsqd
_refine_ls_weighting_details 'w=1/[\s^2^(Fo^2^)+(0.0560P)^2^+2.1583P] where P=(Fo^2^+2Fc^2^)/3'
_refine_ls_weighting_scheme calc
_refine_ls_wR_factor_gt 0.1109
_refine_ls_wR_factor_ref 0.1196
_reflns_Friedel_coverage 0.000
_reflns_number_gt 2162
_reflns_number_total 2527
_reflns_threshold_expression 'I > 2\s(I)'
_cod_data_source_file d1ce01083b2.cif
_cod_data_source_block 22019513kno2nh_0m
_cod_depositor_comments 'Adding full bibliography for 7243554--7243556.cif.'
_cod_database_code 7243554
_shelx_shelxl_version_number 2018/3
_shelx_space_group_comment
;
The symmetry employed for this shelxl refinement is uniquely defined
by the following loop, which should always be used as a source of
symmetry information in preference to the above space-group names.
They are only intended as comments.
;
_shelx_estimated_absorpt_t_max 0.917
_shelx_estimated_absorpt_t_min 0.579
_olex2_refinement_description
;
1. Fixed Uiso
 At 1.2 times of:
  All C(H,H) groups
2. Restrained distances
 O3-N2
 2.9 with sigma of 0.01
3.a Secondary CH2 refined with riding coordinates:
 C2(H2A,H2B)
;
_olex2_submission_special_instructions 'No special instructions were received'

loop_
_space_group_symop_operation_xyz
'x, y, z'
'-x, y+1/2, -z+1/2'
'-x, -y, -z'
'x, -y-1/2, z-1/2'

loop_
_atom_site_label
_atom_site_type_symbol
_atom_site_fract_x
_atom_site_fract_y
_atom_site_fract_z
_atom_site_U_iso_or_equiv
_atom_site_adp_type
_atom_site_occupancy
_atom_site_site_symmetry_order
_atom_site_calc_flag
_atom_site_refinement_flags_posn
_atom_site_refinement_flags_adp
_atom_site_refinement_flags_occupancy
_atom_site_disorder_assembly
_atom_site_disorder_group
K1 K 0.93215(5) 0.53476(7) 0.15214(5) 0.01332(17) Uani 1 1 d . . . . .
K2 K 0.65627(5) 0.51623(7) 0.93847(5) 0.01512(18) Uani 1 1 d . . . . .
O1 O 0.48789(16) 0.3025(2) 0.54472(17) 0.0166(4) Uani 1 1 d . . . . .
O2 O 0.95339(16) 0.7287(2) 0.33132(17) 0.0157(4) Uani 1 1 d . . . . .
O3 O 0.87460(16) 0.9194(2) 0.41677(18) 0.0149(4) Uani 1 1 d D . . . .
O4 O 0.43809(17) 0.4872(2) 0.85040(18) 0.0184(5) Uani 1 1 d . . . . .
O5 O 0.28068(16) 0.3561(3) 0.82404(18) 0.0192(4) Uani 1 1 d . . . . .
N1 N 0.9002(2) 0.4244(3) 0.3731(2) 0.0149(5) Uani 1 1 d . . . . .
N2 N 0.8851(2) 0.2695(3) 0.4028(2) 0.0152(5) Uani 1 1 d D . . . .
N3 N 0.83693(19) 0.2555(3) 0.4947(2) 0.0134(5) Uani 1 1 d . . . . .
N4 N 0.81943(19) 0.4092(3) 0.5280(2) 0.0126(5) Uani 1 1 d . . . . .
N5 N 0.84619(19) 0.6741(3) 0.4712(2) 0.0121(5) Uani 1 1 d . . . . .
N6 N 0.89245(19) 0.7712(3) 0.4033(2) 0.0116(5) Uani 1 1 d . . . . .
N7 N 0.59771(19) 0.3278(3) 0.5186(2) 0.0152(5) Uani 1 1 d . . . . .
N8 N 0.58690(19) 0.4144(3) 0.7037(2) 0.0139(5) Uani 1 1 d . . . . .
N9 N 0.38889(19) 0.3258(3) 0.6908(2) 0.0168(5) Uani 1 1 d . . . . .
N10 N 0.37161(19) 0.3917(3) 0.7909(2) 0.0155(5) Uani 1 1 d . . . . .
C1 C 0.8585(2) 0.5125(3) 0.4530(2) 0.0122(5) Uani 1 1 d . . . . .
C2 C 0.7687(2) 0.4451(3) 0.6309(2) 0.0145(6) Uani 1 1 d . . . . .
H2A H 0.773348 0.562750 0.646427 0.017 Uiso 1 1 calc R . . . .
H2B H 0.810667 0.389010 0.699883 0.017 Uiso 1 1 calc R . . . .
C3 C 0.6481(2) 0.3930(3) 0.6149(2) 0.0124(5) Uani 1 1 d . . . . .
C4 C 0.4894(2) 0.3557(3) 0.6561(2) 0.0137(5) Uani 1 1 d . . . . .

loop_
_atom_site_aniso_label
_atom_site_aniso_U_11
_atom_site_aniso_U_22
_atom_site_aniso_U_33
_atom_site_aniso_U_23
_atom_site_aniso_U_13
_atom_site_aniso_U_12
K1 0.0144(3) 0.0131(3) 0.0138(3) -0.0007(2) 0.0064(2) 0.0009(2)
K2 0.0129(3) 0.0187(3) 0.0145(3) 0.0004(2) 0.0042(2) 0.0002(2)
O1 0.0132(9) 0.0187(10) 0.0189(10) -0.0037(8) 0.0060(8) -0.0019(8)
O2 0.0186(10) 0.0144(10) 0.0171(10) -0.0044(7) 0.0125(8) -0.0022(8)
O3 0.0176(10) 0.0077(9) 0.0207(10) 0.0000(7) 0.0071(8) 0.0008(8)
O4 0.0154(10) 0.0219(11) 0.0188(11) -0.0058(8) 0.0052(8) -0.0049(8)
O5 0.0105(9) 0.0257(11) 0.0235(11) 0.0000(9) 0.0090(8) -0.0029(8)
N1 0.0179(11) 0.0096(11) 0.0190(12) 0.0011(9) 0.0088(10) 0.0002(9)
N2 0.0187(12) 0.0114(11) 0.0175(12) 0.0004(9) 0.0091(9) -0.0002(9)
N3 0.0164(11) 0.0078(10) 0.0172(12) -0.0004(8) 0.0061(9) 0.0002(9)
N4 0.0146(11) 0.0101(11) 0.0143(11) 0.0008(8) 0.0057(9) 0.0015(9)
N5 0.0139(11) 0.0093(10) 0.0143(11) 0.0009(8) 0.0059(9) -0.0011(9)
N6 0.0115(10) 0.0102(11) 0.0139(11) -0.0024(8) 0.0047(9) -0.0011(9)
N7 0.0111(11) 0.0190(12) 0.0170(12) 0.0002(9) 0.0064(9) -0.0002(9)
N8 0.0126(11) 0.0171(12) 0.0132(11) 0.0000(9) 0.0057(9) -0.0004(9)
N9 0.0141(11) 0.0215(12) 0.0166(12) -0.0033(10) 0.0080(9) -0.0005(10)
N10 0.0127(11) 0.0164(12) 0.0183(12) 0.0016(9) 0.0056(9) -0.0003(9)
C1 0.0099(12) 0.0144(13) 0.0133(13) 0.0022(10) 0.0047(10) -0.0014(10)
C2 0.0158(13) 0.0154(13) 0.0143(13) -0.0022(10) 0.0084(11) -0.0026(11)
C3 0.0119(12) 0.0102(12) 0.0159(13) 0.0011(10) 0.0051(10) 0.0010(10)
C4 0.0161(13) 0.0118(12) 0.0135(13) -0.0009(10) 0.0037(10) -0.0001(11)

loop_
_atom_type_symbol
_atom_type_description
_atom_type_scat_dispersion_real
_atom_type_scat_dispersion_imag
_atom_type_scat_source
C C 0.0033 0.0016 'International Tables Vol C Tables 4.2.6.8 and 6.1.1.4'
H H 0.0000 0.0000 'International Tables Vol C Tables 4.2.6.8 and 6.1.1.4'
K K 0.2009 0.2494 'International Tables Vol C Tables 4.2.6.8 and 6.1.1.4'
N N 0.0061 0.0033 'International Tables Vol C Tables 4.2.6.8 and 6.1.1.4'
O O 0.0106 0.0060 'International Tables Vol C Tables 4.2.6.8 and 6.1.1.4'

loop_
_geom_angle_atom_site_label_1
_geom_angle_atom_site_label_2
_geom_angle_atom_site_label_3
_geom_angle
_geom_angle_site_symmetry_1
_geom_angle_site_symmetry_3
_geom_angle_publ_flag
O2 K1 K2 120.22(5) . 1_554 ?
O2 K1 K2 111.71(4) 2_745 1_554 ?
O2 K1 O2 120.31(3) . 2_745 ?
O2 K1 O3 117.43(6) . 2_745 ?
O2 K1 O3 133.25(6) . 4_575 ?
O2 K1 O5 72.46(6) . 3_666 ?
O2 K1 N1 59.10(7) . . ?
O2 K1 N2 77.88(6) . 2_755 ?
O2 K1 N2 102.31(6) 2_745 2_755 ?
O2 K1 N3 156.89(6) . 4_565 ?
O2 K1 N3 59.44(6) 2_745 4_565 ?
O2 K1 N5 91.95(6) . 4_575 ?
O2 K1 N5 142.85(6) 2_745 4_575 ?
O2 K1 N6 126.74(6) . 2_745 ?
O2 K1 N6 23.05(5) 2_745 2_745 ?
O2 K1 N6 112.24(6) . 4_575 ?
O2 K1 N6 119.65(6) 2_745 4_575 ?
O3 K1 K2 119.71(5) 2_745 1_554 ?
O3 K1 K2 45.86(4) 4_575 1_554 ?
O3 K1 O2 44.99(5) 2_745 2_745 ?
O3 K1 O2 103.53(6) 4_575 2_745 ?
O3 K1 O3 81.78(6) 4_575 2_745 ?
O3 K1 O5 168.87(7) 2_745 3_666 ?
O3 K1 O5 87.55(6) 4_575 3_666 ?
O3 K1 N1 154.94(7) 4_575 . ?
O3 K1 N1 113.33(7) 2_745 . ?
O3 K1 N2 59.29(6) 2_745 2_755 ?
O3 K1 N2 77.69(6) 4_575 2_755 ?
O3 K1 N3 60.93(6) 4_575 4_565 ?
O3 K1 N3 79.58(6) 2_745 4_565 ?
O3 K1 N5 105.82(6) 2_745 4_575 ?
O3 K1 N5 41.41(5) 4_575 4_575 ?
O3 K1 N6 88.26(6) 4_575 2_745 ?
O3 K1 N6 23.10(6) 2_745 2_745 ?
O3 K1 N6 86.06(6) 2_745 4_575 ?
O3 K1 N6 22.06(6) 4_575 4_575 ?
O5 K1 K2 49.36(4) 3_666 1_554 ?
O5 K1 O2 136.23(6) 3_666 2_745 ?
O5 K1 N1 75.64(7) 3_666 . ?
O5 K1 N2 121.46(6) 3_666 2_755 ?
O5 K1 N3 92.49(6) 3_666 4_565 ?
O5 K1 N5 67.35(6) 3_666 4_575 ?
O5 K1 N6 154.22(6) 3_666 2_745 ?
O5 K1 N6 85.21(6) 3_666 4_575 ?
N1 K1 K2 109.93(5) . 1_554 ?
N1 K1 O2 77.68(6) . 2_745 ?
N1 K1 N2 126.94(7) . 2_755 ?
N1 K1 N3 100.78(7) . 4_565 ?
N1 K1 N5 138.77(6) . 4_575 ?
N1 K1 N6 98.79(6) . 2_745 ?
N1 K1 N6 160.59(7) . 4_575 ?
N2 K1 K2 118.38(5) 2_755 1_554 ?
N2 K1 N3 125.23(6) 2_755 4_565 ?
N2 K1 N5 64.50(6) 2_755 4_575 ?
N2 K1 N6 61.32(6) 2_755 4_575 ?
N2 K1 N6 82.30(6) 2_755 2_745 ?
N3 K1 K2 52.40(4) 4_565 1_554 ?
N3 K1 N5 98.38(6) 4_565 4_575 ?
N3 K1 N6 82.97(6) 4_565 4_575 ?
N3 K1 N6 63.44(6) 4_565 2_745 ?
N5 K1 K2 57.17(4) 4_575 1_554 ?
N5 K1 N6 23.20(5) 4_575 4_575 ?
N6 K1 K2 112.76(5) 2_745 1_554 ?
N6 K1 K2 57.35(4) 4_575 1_554 ?
N6 K1 N5 122.43(6) 2_745 4_575 ?
N6 K1 N6 99.88(5) 2_745 4_575 ?
O1 K2 N3 163.42(6) 2_656 4_566 ?
O1 K2 N5 77.78(5) 2_656 4_576 ?
O1 K2 N7 123.15(6) 2_656 4_566 ?
O1 K2 N9 44.01(6) 2_656 2_656 ?
O1 K2 N10 66.58(6) 2_656 3_667 ?
O1 K2 C4 23.28(6) 2_656 2_656 ?
O3 K2 O1 115.87(6) 4_576 2_656 ?
O3 K2 O4 127.00(6) 4_576 3_667 ?
O3 K2 O5 84.37(6) 4_576 3_667 ?
O3 K2 N3 60.45(6) 4_576 4_566 ?
O3 K2 N5 39.21(5) 4_576 4_576 ?
O3 K2 N7 118.21(6) 4_576 4_566 ?
O3 K2 N8 96.65(6) 4_576 . ?
O3 K2 N9 83.74(6) 4_576 2_656 ?
O3 K2 N10 106.66(6) 4_576 3_667 ?
O3 K2 C4 105.60(6) 4_576 2_656 ?
O4 K2 O1 68.41(6) 3_667 2_656 ?
O4 K2 O1 62.75(6) . 2_656 ?
O4 K2 O3 152.39(6) . 4_576 ?
O4 K2 O4 79.52(7) . 3_667 ?
O4 K2 O5 44.25(6) 3_667 3_667 ?
O4 K2 O5 118.84(6) . 3_667 ?
O4 K2 N3 100.24(6) 3_667 4_566 ?
O4 K2 N3 128.84(6) . 4_566 ?
O4 K2 N5 105.47(6) 3_667 4_576 ?
O4 K2 N5 135.41(6) . 4_576 ?
O4 K2 N7 76.90(6) . 4_566 ?
O4 K2 N7 66.15(6) 3_667 4_566 ?
O4 K2 N8 59.12(6) . . ?
O4 K2 N9 78.19(7) . 2_656 ?
O4 K2 N9 111.73(6) 3_667 2_656 ?
O4 K2 N10 22.17(6) 3_667 3_667 ?
O4 K2 N10 97.87(6) . 3_667 ?
O4 K2 C4 61.54(7) . 2_656 ?
O4 K2 C4 91.37(6) 3_667 2_656 ?
O5 K2 O1 73.74(6) 3_667 2_656 ?
O5 K2 N3 89.69(6) 3_667 4_566 ?
O5 K2 N5 63.53(6) 3_667 4_576 ?
O5 K2 N7 95.21(6) 3_667 4_566 ?
O5 K2 N9 99.13(7) 3_667 2_656 ?
O5 K2 N10 22.45(5) 3_667 3_667 ?
O5 K2 C4 92.73(6) 3_667 2_656 ?
N3 K2 N5 94.50(6) 4_566 4_576 ?
N3 K2 N10 98.24(6) 4_566 3_667 ?
N3 K2 C4 165.55(7) 4_566 2_656 ?
N7 K2 N3 57.76(6) 4_566 4_566 ?
N7 K2 N5 146.41(6) 4_566 4_576 ?
N7 K2 N10 82.37(6) 4_566 3_667 ?
N7 K2 C4 136.00(7) 4_566 2_656 ?
N8 K2 O1 102.17(6) . 2_656 ?
N8 K2 O4 135.63(6) . 3_667 ?
N8 K2 O5 175.76(7) . 3_667 ?
N8 K2 N3 94.39(7) . 4_566 ?
N8 K2 N5 114.90(6) . 4_576 ?
N8 K2 N7 87.95(7) . 4_566 ?
N8 K2 N9 76.93(7) . 2_656 ?
N8 K2 N10 156.66(7) . 3_667 ?
N8 K2 C4 83.03(7) . 2_656 ?
N9 K2 N3 142.17(6) 2_656 4_566 ?
N9 K2 N5 58.52(6) 2_656 4_576 ?
N9 K2 N7 154.94(7) 2_656 4_566 ?
N9 K2 N10 103.80(6) 2_656 3_667 ?
N9 K2 C4 23.45(6) 2_656 2_656 ?
N10 K2 N5 83.68(6) 3_667 4_576 ?
N10 K2 C4 89.26(6) 3_667 2_656 ?
C4 K2 N5 73.96(6) 2_656 4_576 ?
N7 O1 K2 135.24(15) . 2_646 ?
C4 O1 K2 96.75(15) . 2_646 ?
C4 O1 N7 106.2(2) . . ?
K1 O2 K1 125.64(7) . 2_755 ?
N6 O2 K1 135.23(16) . . ?
N6 O2 K1 92.14(14) . 2_755 ?
K1 O3 K1 98.22(6) 4_576 2_755 ?
K1 O3 K2 88.93(6) 4_576 4_575 ?
K2 O3 K1 146.30(8) 4_575 2_755 ?
N6 O3 K1 103.70(15) . 4_576 ?
N6 O3 K1 97.54(15) . 2_755 ?
N6 O3 K2 112.75(15) . 4_575 ?
K2 O4 K2 100.48(7) . 3_667 ?
N10 O4 K2 140.57(17) . . ?
N10 O4 K2 98.70(15) . 3_667 ?
K1 O5 K2 84.26(6) 3_666 3_667 ?
N10 O5 K1 145.43(17) . 3_666 ?
N10 O5 K2 95.03(15) . 3_667 ?
N2 N1 K1 125.97(17) . . ?
C1 N1 K1 125.00(17) . . ?
C1 N1 N2 105.3(2) . . ?
N1 N2 K1 114.61(16) . 2_745 ?
N3 N2 K1 122.92(17) . 2_745 ?
N3 N2 N1 113.0(2) . . ?
K1 N3 K2 75.54(5) 4_566 4_565 ?
N2 N3 K1 111.84(16) . 4_566 ?
N2 N3 K2 106.59(16) . 4_565 ?
N2 N3 N4 105.1(2) . . ?
N4 N3 K1 128.16(16) . 4_566 ?
N4 N3 K2 126.62(16) . 4_565 ?
N3 N4 C2 122.0(2) . . ?
C1 N4 N3 109.0(2) . . ?
C1 N4 C2 129.0(2) . . ?
K1 N5 K2 70.00(5) 4_576 4_575 ?
N6 N5 K1 78.72(14) . 4_576 ?
N6 N5 K2 79.56(14) . 4_575 ?
N6 N5 C1 116.2(2) . . ?
C1 N5 K1 142.47(18) . 4_576 ?
C1 N5 K2 143.47(17) . 4_575 ?
K1 N6 K1 80.11(5) 2_755 4_576 ?
K1 N6 K2 69.76(5) 4_576 4_575 ?
K1 N6 K2 105.57(6) 2_755 4_575 ?
O2 N6 K1 134.87(16) . 4_576 ?
O2 N6 K1 64.81(13) . 2_755 ?
O2 N6 K2 144.63(17) . 4_575 ?
O2 N6 O3 119.3(2) . . ?
O2 N6 N5 125.5(2) . . ?
O3 N6 K1 54.24(13) . 4_576 ?
O3 N6 K1 59.36(13) . 2_755 ?
O3 N6 K2 47.52(12) . 4_575 ?
O3 N6 N5 115.2(2) . . ?
N5 N6 K1 154.79(17) . 2_755 ?
N5 N6 K1 78.08(14) . 4_576 ?
N5 N6 K2 78.47(14) . 4_575 ?
O1 N7 K2 101.11(14) . 4_565 ?
C3 N7 K2 122.46(18) . 4_565 ?
C3 N7 O1 102.1(2) . . ?
C3 N8 K2 129.78(18) . . ?
C4 N8 K2 128.34(18) . . ?
C4 N8 C3 101.4(2) . . ?
N10 N9 K2 138.71(18) . 2_646 ?
N10 N9 C4 116.9(2) . . ?
C4 N9 K2 96.40(16) . 2_646 ?
O4 N10 K2 59.13(14) . 3_667 ?
O4 N10 O5 120.0(2) . . ?
O4 N10 N9 124.1(2) . . ?
O5 N10 K2 62.53(14) . 3_667 ?
O5 N10 N9 115.8(2) . . ?
N9 N10 K2 168.46(18) . 3_667 ?
N1 C1 N4 107.7(2) . . ?
N1 C1 N5 134.7(3) . . ?
N4 C1 N5 117.6(2) . . ?
N4 C2 H2A 109.3 . . ?
N4 C2 H2B 109.3 . . ?
N4 C2 C3 111.7(2) . . ?
H2A C2 H2B 107.9 . . ?
C3 C2 H2A 109.3 . . ?
C3 C2 H2B 109.3 . . ?
N7 C3 N8 117.2(2) . . ?
N7 C3 C2 122.7(2) . . ?
N8 C3 C2 120.1(2) . . ?
O1 C4 K2 59.97(13) . 2_646 ?
O1 C4 N9 109.9(2) . . ?
N8 C4 K2 145.59(19) . 2_646 ?
N8 C4 O1 113.1(2) . . ?
N8 C4 N9 136.9(3) . . ?
N9 C4 K2 60.14(14) . 2_646 ?

loop_
_geom_bond_atom_site_label_1
_geom_bond_atom_site_label_2
_geom_bond_distance
_geom_bond_site_symmetry_2
_geom_bond_publ_flag
K1 K2 3.8313(8) 1_554 ?
K1 O2 2.596(2) . ?
K1 O2 2.880(2) 2_745 ?
K1 O3 2.720(2) 4_575 ?
K1 O3 2.760(2) 2_745 ?
K1 O5 2.788(2) 3_666 ?
K1 N1 2.790(2) . ?
K1 N2 3.087(2) 2_755 ?
K1 N3 3.120(2) 4_565 ?
K1 N5 3.249(2) 4_575 ?
K1 N6 3.181(2) 2_745 ?
K1 N6 3.256(2) 4_575 ?
K2 O1 2.968(2) 2_656 ?
K2 O3 2.750(2) 4_576 ?
K2 O4 2.690(2) . ?
K2 O4 2.848(2) 3_667 ?
K2 O5 2.922(2) 3_667 ?
K2 N3 3.135(2) 4_566 ?
K2 N5 3.426(2) 4_576 ?
K2 N7 3.110(2) 4_566 ?
K2 N8 2.833(2) . ?
K2 N9 2.971(2) 2_656 ?
K2 N10 3.280(2) 3_667 ?
K2 C4 3.405(3) 2_656 ?
O1 N7 1.426(3) . ?
O1 C4 1.355(3) . ?
O2 N6 1.246(3) . ?
O3 N6 1.259(3) . ?
O4 N10 1.253(3) . ?
O5 N10 1.257(3) . ?
N1 N2 1.347(3) . ?
N1 C1 1.335(4) . ?
N2 N3 1.293(3) . ?
N3 N4 1.355(3) . ?
N4 C1 1.354(3) . ?
N4 C2 1.450(3) . ?
N5 N6 1.308(3) . ?
N5 C1 1.366(3) . ?
N7 C3 1.296(4) . ?
N8 C3 1.368(3) . ?
N8 C4 1.315(4) . ?
N9 N10 1.322(3) . ?
N9 C4 1.364(4) . ?
C2 H2A 0.9900 . ?
C2 H2B 0.9900 . ?
C2 C3 1.508(4) . ?
